data_7054137
loop_
_publ_author_name
'Kou, Hui-Zhong'
'Ni, Zhong-Hai'
'Liu, Cai-Ming'
'Zhang, De-Qing'
'Cui, Ai-Li'

_publ_section_title
;
 Cyanide-bridged 1D Mn(iii)--Fe(iii) bimetallic complexes: synthesis,
 crystal structure and magnetic properties
;
_journal_issue 11
_journal_name_full 'New Journal of Chemistry'
_journal_page_first 2296
_journal_paper_doi 10.1039/b9nj00316a
_journal_volume 33
_journal_year 2009
_chemical_formula_sum 'C37 H29 Cl2 Fe Mn N8 O5.5'
_chemical_formula_weight 855.37
_chemical_name_systematic
;
?
;
_space_group_IT_number 2
_symmetry_cell_setting triclinic
_symmetry_space_group_name_Hall '-P 1'
_symmetry_space_group_name_H-M 'P -1'
_atom_sites_solution_hydrogens geom
_atom_sites_solution_primary direct
_atom_sites_solution_secondary difmap
_audit_creation_method SHELXL-97
_cell_angle_alpha 91.74(3)
_cell_angle_beta 92.56(3)
_cell_angle_gamma 90.89(3)
_cell_formula_units_Z 4
_cell_length_a 11.013(2)
_cell_length_b 15.613(3)
_cell_length_c 20.586(4)
_cell_measurement_reflns_used 6544
_cell_measurement_temperature 293(2)
_cell_measurement_theta_max 25.00
_cell_measurement_theta_min 3.02
_cell_volume 3534.0(12)
_computing_cell_refinement 'crystalstructure 3.6.0 (Rigaku/MSC, 2004)'
_computing_data_collection 'crystalstructure 3.6.0 (Rigaku/MSC, 2004)'
_computing_data_reduction 'Crystalstructure 2004'
_computing_molecular_graphics 'XP (Sheldrick, 1998)'
_computing_publication_material 'XP (Sheldrick, 1998)'
_computing_structure_refinement 'SHELXL-97 (Sheldrick, 1997)'
_computing_structure_solution 'SHELXS-97 (Sheldrick, 1997)'
_diffrn_ambient_temperature 293(2)
_diffrn_detector_area_resol_mean 0.77
_diffrn_measured_fraction_theta_full 0.926
_diffrn_measured_fraction_theta_max 0.926
_diffrn_measurement_device_type 'Rigaku IP'
_diffrn_measurement_method '\w scans'
_diffrn_radiation_monochromator graphite
_diffrn_radiation_source 'fine-focus sealed tube'
_diffrn_radiation_type MoK\a
_diffrn_radiation_wavelength 0.71073
_diffrn_reflns_av_R_equivalents 0.0000
_diffrn_reflns_av_sigmaI/netI 0.0783
_diffrn_reflns_limit_h_max 13
_diffrn_reflns_limit_h_min 0
_diffrn_reflns_limit_k_max 18
_diffrn_reflns_limit_k_min -18
_diffrn_reflns_limit_l_max 24
_diffrn_reflns_limit_l_min -24
_diffrn_reflns_number 11519
_diffrn_reflns_theta_full 25.00
_diffrn_reflns_theta_max 25.00
_diffrn_reflns_theta_min 3.02
_exptl_absorpt_coefficient_mu 0.978
_exptl_absorpt_correction_T_max 0.874
_exptl_absorpt_correction_T_min 0.768
_exptl_absorpt_correction_type multi-scan
_exptl_absorpt_process_details 'ABSCOR; Higashi, 1995'
_exptl_crystal_colour brown
_exptl_crystal_density_diffrn 1.608
_exptl_crystal_density_method 'not measured'
_exptl_crystal_description platelet
_exptl_crystal_F_000 1728
_exptl_crystal_size_max 0.25
_exptl_crystal_size_mid 0.22
_exptl_crystal_size_min 0.16
_refine_diff_density_max 1.264
_refine_diff_density_min -0.896
_refine_diff_density_rms 0.199
_refine_ls_extinction_method none
_refine_ls_goodness_of_fit_ref 1.133
_refine_ls_hydrogen_treatment constr
_refine_ls_matrix_type full
_refine_ls_number_parameters 982
_refine_ls_number_reflns 11524
_refine_ls_number_restraints 0
_refine_ls_restrained_S_all 1.133
_refine_ls_R_factor_all 0.1364
_refine_ls_R_factor_gt 0.1031
_refine_ls_shift/su_max 0.000
_refine_ls_shift/su_mean 0.000
_refine_ls_structure_factor_coef Fsqd
_refine_ls_weighting_details 'calc w=1/[\s^2^(Fo^2^)+(0.2000P)^2^+12.6000P] where P=(Fo^2^+2Fc^2^)/3'
_refine_ls_weighting_scheme calc
_refine_ls_wR_factor_gt 0.2791
_refine_ls_wR_factor_ref 0.3260
_reflns_number_gt 8743
_reflns_number_total 11524
_reflns_threshold_expression >2sigma(I)
_cod_data_source_file b9nj00316a.txt
_cod_data_source_block 2
_cod_original_sg_symbol_H-M P-1
_cod_original_formula_sum 'C37 H29 Cl2 Fe Mn N8 O5.50'
_cod_database_code 7054137

loop_
_symmetry_equiv_pos_as_xyz
'x, y, z'
'-x, -y, -z'

loop_
_atom_site_label
_atom_site_type_symbol
_atom_site_fract_x
_atom_site_fract_y
_atom_site_fract_z
_atom_site_U_iso_or_equiv
_atom_site_adp_type
_atom_site_occupancy
_atom_site_symmetry_multiplicity
_atom_site_calc_flag
_atom_site_refinement_flags
Fe1 Fe 0.87055(10) 0.72507(6) 0.20016(5) 0.0231(3) Uani 1 1 d .
Fe2 Fe 0.81234(9) 0.77223(6) 0.69543(5) 0.0221(3) Uani 1 1 d .
Mn1 Mn 0.84137(12) 0.71675(8) 0.95074(6) 0.0316(3) Uani 1 1 d .
Mn2 Mn 0.83380(11) 0.78540(7) 0.44742(5) 0.0268(3) Uani 1 1 d .
Cl1 Cl 1.4628(2) 0.8560(2) 0.54785(15) 0.0633(8) Uani 1 1 d .
Cl2 Cl 0.2085(2) 0.81069(19) 0.33578(14) 0.0558(7) Uani 1 1 d .
Cl3 Cl 0.2127(3) 0.7371(2) 0.84029(15) 0.0690(8) Uani 1 1 d .
Cl4 Cl 1.4508(3) 0.6057(2) 1.04817(16) 0.0688(8) Uani 1 1 d .
N1 N 0.9059(7) 0.7515(5) 0.3484(4) 0.0398(17) Uani 1 1 d .
N2 N 0.8103(8) 0.6815(5) 0.0555(3) 0.0411(18) Uani 1 1 d .
N3 N 0.7602(7) 0.8020(5) 0.5495(4) 0.0393(17) Uani 1 1 d .
N4 N 0.8654(7) 0.7590(4) 0.8439(3) 0.0367(17) Uani 1 1 d .
N5 N 0.7006(6) 0.6943(4) 0.2178(3) 0.0313(15) Uani 1 1 d .
N6 N 0.8075(6) 0.8370(4) 0.1928(3) 0.0282(14) Uani 1 1 d .
N7 N 1.0168(6) 0.7811(4) 0.1823(3) 0.0278(14) Uani 1 1 d .
N8 N 0.9722(6) 0.6196(4) 0.1985(3) 0.0280(14) Uani 1 1 d .
N9 N 0.6575(6) 0.8221(4) 0.7190(3) 0.0304(15) Uani 1 1 d .
N10 N 0.7205(6) 0.6681(4) 0.6902(3) 0.0246(13) Uani 1 1 d .
N11 N 0.9397(5) 0.6999(4) 0.6735(3) 0.0258(13) Uani 1 1 d .
N12 N 0.9386(6) 0.8665(4) 0.6869(3) 0.0263(13) Uani 1 1 d .
N13 N 0.9362(7) 0.6945(4) 0.4856(3) 0.0332(15) Uani 1 1 d .
N14 N 0.7218(6) 0.6829(4) 0.4289(3) 0.0333(15) Uani 1 1 d .
N15 N 0.7380(8) 0.8179(4) 0.9663(3) 0.0395(18) Uani 1 1 d .
N16 N 0.9684(7) 0.8015(4) 0.9874(3) 0.0342(16) Uani 1 1 d .
C1 C 0.8977(6) 0.7389(5) 0.2937(4) 0.0244(15) Uani 1 1 d .
C2 C 0.8297(7) 0.6944(5) 0.1097(4) 0.0294(17) Uani 1 1 d .
C3 C 0.7722(7) 0.7935(5) 0.6040(3) 0.0246(15) Uani 1 1 d .
C4 C 0.8491(7) 0.7651(5) 0.7890(4) 0.0268(16) Uani 1 1 d .
C5 C 0.9419(8) 0.5362(5) 0.2036(4) 0.0332(18) Uani 1 1 d .
H5 H 0.8634 0.5226 0.2153 0.040 Uiso 1 1 calc R
C6 C 1.0207(9) 0.4690(5) 0.1926(4) 0.041(2) Uani 1 1 d .
H6 H 0.9970 0.4124 0.1982 0.050 Uiso 1 1 calc R
C7 C 1.1324(8) 0.4891(6) 0.1736(4) 0.038(2) Uani 1 1 d .
H7 H 1.1861 0.4458 0.1636 0.046 Uiso 1 1 calc R
C8 C 1.1683(9) 0.5754(6) 0.1687(5) 0.048(2) Uani 1 1 d .
H8 H 1.2465 0.5897 0.1569 0.057 Uiso 1 1 calc R
C9 C 1.0844(7) 0.6391(5) 0.1818(3) 0.0258(16) Uani 1 1 d .
C10 C 1.1163(7) 0.7350(5) 0.1739(4) 0.0273(16) Uani 1 1 d .
C11 C 1.0112(8) 0.8709(5) 0.1755(4) 0.0296(17) Uani 1 1 d .
C12 C 1.1051(8) 0.9271(5) 0.1659(4) 0.0342(18) Uani 1 1 d .
H12 H 1.1838 0.9065 0.1651 0.041 Uiso 1 1 calc R
C13 C 1.0854(9) 1.0167(6) 0.1571(5) 0.045(2) Uani 1 1 d .
H13 H 1.1498 1.0540 0.1499 0.054 Uiso 1 1 calc R
C14 C 0.9664(9) 1.0464(6) 0.1597(4) 0.043(2) Uani 1 1 d .
H14 H 0.9508 1.1042 0.1540 0.051 Uiso 1 1 calc R
C15 C 0.8730(9) 0.9908(6) 0.1705(4) 0.040(2) Uani 1 1 d .
H15 H 0.7942 1.0112 0.1720 0.048 Uiso 1 1 calc R
C16 C 0.8937(7) 0.9044(5) 0.1794(3) 0.0264(16) Uani 1 1 d .
C17 C 0.6885(8) 0.8470(5) 0.1965(4) 0.0354(19) Uani 1 1 d .
C18 C 0.6275(8) 0.7644(6) 0.2105(4) 0.039(2) Uani 1 1 d .
C19 C 0.5059(8) 0.7569(6) 0.2160(4) 0.038(2) Uani 1 1 d .
H19 H 0.4572 0.8042 0.2092 0.046 Uiso 1 1 calc R
C20 C 0.4520(8) 0.6780(7) 0.2321(4) 0.045(2) Uani 1 1 d .
H20 H 0.3687 0.6736 0.2372 0.054 Uiso 1 1 calc R
C21 C 0.5254(8) 0.6071(6) 0.2402(4) 0.040(2) Uani 1 1 d .
H21 H 0.4930 0.5540 0.2501 0.048 Uiso 1 1 calc R
C22 C 0.6477(8) 0.6190(6) 0.2328(5) 0.041(2) Uani 1 1 d .
H22 H 0.6977 0.5721 0.2385 0.050 Uiso 1 1 calc R
C23 C 0.6339(8) 0.9015(6) 0.7398(4) 0.039(2) Uani 1 1 d .
H23 H 0.6973 0.9416 0.7449 0.046 Uiso 1 1 calc R
C24 C 0.5173(9) 0.9260(6) 0.7541(4) 0.045(2) Uani 1 1 d .
H24 H 0.5023 0.9816 0.7688 0.054 Uiso 1 1 calc R
C25 C 0.4245(9) 0.8665(7) 0.7460(5) 0.047(2) Uani 1 1 d .
H25 H 0.3450 0.8824 0.7532 0.057 Uiso 1 1 calc R
C26 C 0.4489(9) 0.7806(7) 0.7269(5) 0.045(2) Uani 1 1 d .
H26 H 0.3876 0.7389 0.7232 0.054 Uiso 1 1 calc R
C27 C 0.5677(7) 0.7617(6) 0.7139(4) 0.0351(19) Uani 1 1 d .
C28 C 0.6009(8) 0.6702(6) 0.6976(4) 0.0376(19) Uani 1 1 d .
C29 C 0.7841(7) 0.5936(5) 0.6722(4) 0.0253(15) Uani 1 1 d .
C30 C 0.7356(9) 0.5085(6) 0.6659(5) 0.048(2) Uani 1 1 d .
H30 H 0.6541 0.4973 0.6727 0.058 Uiso 1 1 calc R
C31 C 0.8131(9) 0.4422(6) 0.6491(6) 0.051(3) Uani 1 1 d .
H31 H 0.7829 0.3863 0.6441 0.061 Uiso 1 1 calc R
C32 C 0.9306(8) 0.4586(5) 0.6402(5) 0.042(2) Uani 1 1 d .
H32 H 0.9811 0.4137 0.6292 0.050 Uiso 1 1 calc R
C33 C 0.9802(8) 0.5440(5) 0.6471(4) 0.0317(17) Uani 1 1 d .
H33 H 1.0620 0.5540 0.6401 0.038 Uiso 1 1 calc R
C34 C 0.9065(7) 0.6120(5) 0.6643(4) 0.0276(16) Uani 1 1 d .
C35 C 1.0484(7) 0.7340(5) 0.6705(4) 0.0330(18) Uani 1 1 d .
C36 C 1.0493(7) 0.8339(5) 0.6726(4) 0.0251(15) Uani 1 1 d .
C37 C 1.1441(8) 0.8854(6) 0.6600(4) 0.039(2) Uani 1 1 d .
H37 H 1.2189 0.8611 0.6523 0.047 Uiso 1 1 calc R
C38 C 1.1328(8) 0.9734(6) 0.6583(4) 0.038(2) Uani 1 1 d .
H38 H 1.1991 1.0081 0.6495 0.046 Uiso 1 1 calc R
C39 C 1.0217(9) 1.0090(6) 0.6699(4) 0.041(2) Uani 1 1 d .
H39 H 1.0095 1.0677 0.6684 0.049 Uiso 1 1 calc R
C40 C 0.9297(8) 0.9527(5) 0.6839(4) 0.0341(18) Uani 1 1 d .
H40 H 0.8545 0.9760 0.6920 0.041 Uiso 1 1 calc R
C41 C 1.0686(8) 0.8649(6) 0.4819(4) 0.0362(19) Uani 1 1 d .
C42 C 1.1423(8) 0.9393(6) 0.4846(4) 0.0370(19) Uani 1 1 d .
H42 H 1.1092 0.9915 0.4732 0.044 Uiso 1 1 calc R
C43 C 1.2622(8) 0.9356(6) 0.5039(4) 0.040(2) Uani 1 1 d .
H43 H 1.3109 0.9849 0.5050 0.048 Uiso 1 1 calc R
C44 C 1.3105(8) 0.8592(7) 0.5216(4) 0.045(2) Uani 1 1 d .
C45 C 1.2426(9) 0.7852(7) 0.5210(5) 0.052(3) Uani 1 1 d .
H45 H 1.2787 0.7343 0.5331 0.062 Uiso 1 1 calc R
C46 C 1.1189(7) 0.7858(6) 0.5023(4) 0.0338(18) Uani 1 1 d .
C47 C 1.0503(8) 0.7062(6) 0.5032(4) 0.0361(19) Uani 1 1 d .
H47 H 1.0919 0.6586 0.5180 0.043 Uiso 1 1 calc R
C48 C 0.8722(9) 0.6113(6) 0.4931(5) 0.044(2) Uani 1 1 d .
H48A H 0.8319 0.6114 0.5340 0.053 Uiso 1 1 calc R
H48B H 0.9298 0.5649 0.4928 0.053 Uiso 1 1 calc R
C49 C 0.7807(10) 0.5994(5) 0.4373(5) 0.047(2) Uani 1 1 d .
H49A H 0.8204 0.5820 0.3981 0.056 Uiso 1 1 calc R
H49B H 0.7209 0.5558 0.4468 0.056 Uiso 1 1 calc R
C50 C 0.6115(8) 0.6848(5) 0.4095(4) 0.0360(19) Uani 1 1 d .
H50 H 0.5689 0.6330 0.4040 0.043 Uiso 1 1 calc R
C51 C 0.5472(8) 0.7629(5) 0.3953(4) 0.0316(17) Uani 1 1 d .
C52 C 0.4250(9) 0.7541(6) 0.3770(4) 0.043(2) Uani 1 1 d .
H52 H 0.3869 0.7004 0.3765 0.051 Uiso 1 1 calc R
C53 C 0.3605(8) 0.8249(5) 0.3595(4) 0.0343(18) Uani 1 1 d .
C54 C 0.4184(9) 0.9069(7) 0.3591(4) 0.047(2) Uani 1 1 d .
H54 H 0.3737 0.9542 0.3466 0.057 Uiso 1 1 calc R
C55 C 0.5370(8) 0.9168(6) 0.3765(5) 0.041(2) Uani 1 1 d .
H55 H 0.5732 0.9710 0.3760 0.049 Uiso 1 1 calc R
C56 C 0.6073(7) 0.8468(5) 0.3954(4) 0.0290(16) Uani 1 1 d .
C57 C 0.5977(9) 0.6720(6) 0.9011(4) 0.040(2) Uani 1 1 d .
C58 C 0.5140(10) 0.6090(6) 0.8699(5) 0.051(3) Uani 1 1 d .
H58 H 0.5399 0.5535 0.8616 0.061 Uiso 1 1 calc R
C59 C 0.4016(9) 0.6300(7) 0.8532(5) 0.054(3) Uani 1 1 d .
H59 H 0.3487 0.5889 0.8336 0.065 Uiso 1 1 calc R
C60 C 0.3611(9) 0.7134(8) 0.8647(5) 0.051(3) Uani 1 1 d .
C61 C 0.4320(11) 0.7742(7) 0.8933(5) 0.055(3) Uani 1 1 d .
H61 H 0.4007 0.8282 0.9016 0.066 Uiso 1 1 calc R
C62 C 0.5577(9) 0.7576(6) 0.9118(4) 0.042(2) Uani 1 1 d .
C63 C 0.6280(10) 0.8241(7) 0.9468(5) 0.052(3) Uani 1 1 d .
H63 H 0.5896 0.8755 0.9558 0.062 Uiso 1 1 calc R
C64 C 0.7922(9) 0.8846(6) 1.0105(4) 0.040(2) Uani 1 1 d .
H64A H 0.7808 0.8700 1.0553 0.048 Uiso 1 1 calc R
H64B H 0.7538 0.9391 1.0027 0.048 Uiso 1 1 calc R
C65 C 0.9256(11) 0.8911(6) 0.9982(4) 0.051(3) Uani 1 1 d .
H65A H 0.9386 0.9247 0.9602 0.062 Uiso 1 1 calc R
H65B H 0.9696 0.9183 1.0353 0.062 Uiso 1 1 calc R
C66 C 1.0763(9) 0.7819(6) 1.0067(4) 0.043(2) Uani 1 1 d .
H66 H 1.1247 0.8251 1.0271 0.051 Uiso 1 1 calc R
C67 C 1.1286(9) 0.6989(6) 0.9995(4) 0.038(2) Uani 1 1 d .
C68 C 1.2477(9) 0.6910(7) 1.0238(4) 0.049(2) Uani 1 1 d .
H68 H 1.2901 0.7378 1.0433 0.059 Uiso 1 1 calc R
C69 C 1.3010(10) 0.6123(7) 1.0182(4) 0.049(2) Uani 1 1 d .
C70 C 1.2430(11) 0.5411(7) 0.9904(5) 0.055(3) Uani 1 1 d .
H70 H 1.2827 0.4891 0.9883 0.065 Uiso 1 1 calc R
C71 C 1.1254(10) 0.5474(6) 0.9656(4) 0.046(2) Uani 1 1 d .
H71 H 1.0850 0.4994 0.9468 0.055 Uiso 1 1 calc R
C72 C 1.0660(8) 0.6273(6) 0.9687(4) 0.0370(19) Uani 1 1 d .
C73 C 0.4193(15) 0.9202(13) 0.0725(10) 0.115(7) Uani 1 1 d .
C74 C 0.389(5) 0.585(3) 0.518(3) 0.29(3) Uani 1 1 d .
O1 O 0.6329(6) 0.9152(4) 0.1877(4) 0.0539(18) Uani 1 1 d .
O2 O 1.2159(6) 0.7593(4) 0.1644(4) 0.0485(17) Uani 1 1 d .
O3 O 0.5253(6) 0.6079(4) 0.6943(4) 0.059(2) Uani 1 1 d .
O4 O 1.1451(5) 0.6986(4) 0.6598(3) 0.0427(15) Uani 1 1 d .
O5 O 0.9537(6) 0.6298(4) 0.9436(3) 0.0413(15) Uani 1 1 d .
O6 O 0.7072(6) 0.6478(4) 0.9178(3) 0.0380(14) Uani 1 1 d .
O7 O 0.7221(5) 0.8608(3) 0.4111(3) 0.0297(12) Uani 1 1 d .
O8 O 0.9542(5) 0.8715(4) 0.4648(3) 0.0366(13) Uani 1 1 d .
O9 O 0.5228(14) 0.9758(9) 0.0769(6) 0.122(4) Uani 1 1 d .
O10 O 0.483(3) 0.571(3) 0.5565(12) 0.295(19) Uani 1 1 d .
O1W O 0.2823(7) 0.5570(4) 0.7004(4) 0.063(2) Uani 1 1 d .

loop_
_atom_site_aniso_label
_atom_site_aniso_U_11
_atom_site_aniso_U_22
_atom_site_aniso_U_33
_atom_site_aniso_U_23
_atom_site_aniso_U_13
_atom_site_aniso_U_12
Fe1 0.0206(6) 0.0268(6) 0.0219(5) -0.0026(4) 0.0018(4) 0.0052(4)
Fe2 0.0165(6) 0.0260(6) 0.0240(5) -0.0008(4) 0.0020(4) 0.0036(4)
Mn1 0.0391(8) 0.0293(6) 0.0257(6) -0.0061(5) -0.0039(5) 0.0039(5)
Mn2 0.0226(6) 0.0327(7) 0.0247(6) -0.0016(4) -0.0021(5) 0.0023(5)
Cl1 0.0270(13) 0.092(2) 0.0700(17) -0.0105(15) -0.0068(11) 0.0033(13)
Cl2 0.0260(12) 0.0763(17) 0.0645(16) -0.0031(13) -0.0050(11) 0.0075(11)
Cl3 0.0396(15) 0.099(2) 0.0687(18) 0.0091(16) -0.0052(13) 0.0058(15)
Cl4 0.0451(16) 0.090(2) 0.0710(18) 0.0002(15) -0.0076(13) 0.0139(15)
N1 0.040(4) 0.042(4) 0.038(4) -0.006(3) 0.003(3) 0.005(3)
N2 0.051(5) 0.043(4) 0.028(4) -0.004(3) 0.002(3) -0.002(4)
N3 0.033(4) 0.049(4) 0.036(4) 0.001(3) 0.000(3) 0.006(3)
N4 0.049(5) 0.032(4) 0.028(4) 0.000(3) -0.004(3) 0.001(3)
N5 0.033(4) 0.035(4) 0.026(3) -0.004(3) -0.002(3) 0.004(3)
N6 0.024(4) 0.033(3) 0.027(3) -0.003(3) 0.003(3) 0.011(3)
N7 0.026(3) 0.027(3) 0.031(3) -0.007(3) 0.002(3) 0.005(3)
N8 0.033(4) 0.030(3) 0.020(3) -0.001(2) -0.005(3) 0.007(3)
N9 0.031(4) 0.033(3) 0.028(3) 0.004(3) 0.001(3) 0.012(3)
N10 0.019(3) 0.025(3) 0.030(3) 0.005(2) 0.007(3) -0.003(2)
N11 0.012(3) 0.033(3) 0.033(3) -0.002(3) 0.002(2) 0.001(3)
N12 0.022(3) 0.029(3) 0.028(3) 0.002(2) 0.003(3) -0.003(3)
N13 0.032(4) 0.041(4) 0.027(3) -0.006(3) -0.001(3) 0.004(3)
N14 0.027(4) 0.032(4) 0.041(4) -0.004(3) 0.000(3) 0.003(3)
N15 0.054(5) 0.033(4) 0.031(4) -0.007(3) -0.003(3) 0.015(3)
N16 0.046(5) 0.032(3) 0.023(3) -0.005(3) -0.006(3) -0.001(3)
C1 0.012(3) 0.032(4) 0.029(4) -0.007(3) 0.000(3) 0.004(3)
C2 0.021(4) 0.032(4) 0.035(5) -0.006(3) 0.007(3) 0.002(3)
C3 0.021(4) 0.034(4) 0.019(4) 0.004(3) 0.004(3) 0.001(3)
C4 0.022(4) 0.025(4) 0.032(4) -0.002(3) 0.000(3) -0.001(3)
C5 0.027(4) 0.026(4) 0.048(5) 0.002(3) 0.008(4) 0.004(3)
C6 0.055(6) 0.027(4) 0.042(5) 0.000(3) -0.007(4) 0.006(4)
C7 0.036(5) 0.046(5) 0.031(4) -0.009(4) 0.004(4) 0.011(4)
C8 0.038(5) 0.050(6) 0.053(6) -0.018(4) -0.003(4) 0.021(4)
C9 0.023(4) 0.034(4) 0.021(3) 0.003(3) 0.008(3) 0.005(3)
C10 0.013(4) 0.041(4) 0.029(4) -0.006(3) 0.007(3) 0.006(3)
C11 0.034(4) 0.031(4) 0.024(4) -0.002(3) 0.002(3) 0.000(3)
C12 0.033(5) 0.044(5) 0.027(4) 0.004(3) 0.008(3) -0.007(4)
C13 0.045(6) 0.044(5) 0.046(5) 0.000(4) -0.003(4) 0.000(4)
C14 0.050(6) 0.034(4) 0.043(5) -0.005(4) -0.011(4) 0.002(4)
C15 0.037(5) 0.039(5) 0.042(5) -0.008(4) -0.007(4) 0.010(4)
C16 0.032(4) 0.025(4) 0.023(4) 0.000(3) 0.006(3) 0.000(3)
C17 0.026(4) 0.040(5) 0.040(5) -0.007(4) 0.002(3) 0.008(4)
C18 0.028(5) 0.059(6) 0.029(4) -0.011(4) -0.006(3) 0.021(4)
C19 0.026(4) 0.056(5) 0.034(4) 0.009(4) 0.009(3) 0.003(4)
C20 0.018(4) 0.072(7) 0.044(5) -0.004(4) 0.005(4) -0.003(4)
C21 0.028(5) 0.040(5) 0.053(5) 0.004(4) 0.013(4) -0.020(4)
C22 0.023(4) 0.045(5) 0.057(6) -0.009(4) 0.009(4) 0.010(4)
C23 0.029(5) 0.046(5) 0.042(5) 0.000(4) 0.008(4) 0.011(4)
C24 0.044(6) 0.047(5) 0.045(5) -0.004(4) 0.014(4) 0.025(5)
C25 0.031(5) 0.066(6) 0.047(5) 0.005(4) 0.014(4) 0.018(5)
C26 0.032(5) 0.062(6) 0.044(5) 0.004(4) 0.012(4) 0.004(4)
C27 0.014(4) 0.044(5) 0.047(5) -0.007(4) 0.003(3) 0.007(3)
C28 0.027(5) 0.038(5) 0.048(5) -0.003(4) 0.005(4) 0.000(4)
C29 0.020(4) 0.026(4) 0.029(4) 0.005(3) 0.002(3) -0.001(3)
C30 0.033(5) 0.030(4) 0.080(7) -0.012(4) 0.001(5) -0.008(4)
C31 0.045(6) 0.022(4) 0.085(7) -0.009(4) 0.002(5) -0.001(4)
C32 0.029(5) 0.030(4) 0.066(6) -0.010(4) -0.005(4) 0.011(4)
C33 0.023(4) 0.035(4) 0.038(4) -0.001(3) 0.005(3) 0.011(3)
C34 0.025(4) 0.031(4) 0.026(4) -0.002(3) -0.007(3) 0.009(3)
C35 0.020(4) 0.037(4) 0.041(4) -0.009(3) -0.004(3) 0.007(3)
C36 0.018(4) 0.025(4) 0.032(4) -0.001(3) 0.002(3) -0.004(3)
C37 0.025(4) 0.049(5) 0.044(5) -0.007(4) 0.005(4) 0.003(4)
C38 0.037(5) 0.047(5) 0.031(4) 0.006(3) 0.015(4) -0.019(4)
C39 0.046(6) 0.035(4) 0.043(5) 0.002(4) 0.008(4) -0.002(4)
C40 0.033(5) 0.038(4) 0.032(4) 0.003(3) 0.004(3) 0.007(4)
C41 0.034(5) 0.050(5) 0.024(4) -0.010(3) 0.002(3) 0.009(4)
C42 0.021(4) 0.044(5) 0.045(5) -0.007(4) -0.004(4) -0.010(4)
C43 0.026(4) 0.051(5) 0.041(5) -0.009(4) 0.002(4) -0.010(4)
C44 0.021(4) 0.072(7) 0.040(5) -0.017(4) -0.003(4) -0.006(4)
C45 0.038(6) 0.071(7) 0.045(5) -0.014(5) -0.010(4) 0.017(5)
C46 0.022(4) 0.051(5) 0.029(4) -0.004(3) 0.005(3) 0.001(4)
C47 0.031(5) 0.053(5) 0.024(4) -0.002(3) -0.007(3) 0.005(4)
C48 0.045(6) 0.047(5) 0.041(5) 0.008(4) -0.002(4) 0.009(4)
C49 0.051(6) 0.022(4) 0.066(6) 0.002(4) -0.007(5) 0.003(4)
C50 0.032(5) 0.033(4) 0.043(5) 0.002(3) 0.008(4) -0.014(4)
C51 0.025(4) 0.035(4) 0.035(4) 0.001(3) 0.001(3) -0.002(3)
C52 0.035(5) 0.044(5) 0.047(5) -0.010(4) -0.004(4) 0.005(4)
C53 0.029(4) 0.041(5) 0.033(4) 0.004(3) 0.002(3) -0.002(4)
C54 0.039(5) 0.062(6) 0.041(5) 0.007(4) -0.002(4) 0.019(5)
C55 0.033(5) 0.042(5) 0.049(5) 0.013(4) -0.001(4) 0.008(4)
C56 0.028(4) 0.033(4) 0.027(4) 0.005(3) 0.006(3) 0.000(3)
C57 0.048(6) 0.043(5) 0.028(4) 0.000(3) -0.006(4) -0.001(4)
C58 0.054(6) 0.035(5) 0.063(6) -0.003(4) -0.008(5) -0.002(4)
C59 0.037(6) 0.062(7) 0.061(6) -0.002(5) -0.006(5) -0.006(5)
C60 0.037(5) 0.083(8) 0.033(5) 0.012(5) 0.000(4) 0.004(5)
C61 0.059(7) 0.046(6) 0.061(6) 0.001(5) -0.001(5) 0.016(5)
C62 0.040(5) 0.044(5) 0.040(5) -0.002(4) -0.008(4) 0.012(4)
C63 0.056(7) 0.049(6) 0.049(6) -0.018(4) -0.008(5) 0.019(5)
C64 0.050(6) 0.041(5) 0.029(4) -0.004(3) -0.006(4) 0.009(4)
C65 0.084(8) 0.037(5) 0.032(5) -0.003(4) -0.016(5) 0.005(5)
C66 0.047(6) 0.043(5) 0.037(5) -0.010(4) -0.006(4) -0.010(4)
C67 0.040(5) 0.039(5) 0.033(4) -0.005(3) -0.007(4) -0.001(4)
C68 0.043(6) 0.065(6) 0.038(5) -0.004(4) -0.008(4) 0.007(5)
C69 0.052(6) 0.066(7) 0.030(4) 0.004(4) 0.006(4) 0.008(5)
C70 0.067(7) 0.055(6) 0.042(5) 0.001(4) 0.003(5) 0.021(6)
C71 0.054(6) 0.044(5) 0.039(5) -0.008(4) 0.004(4) 0.015(5)
C72 0.033(5) 0.043(5) 0.036(4) -0.001(4) 0.004(4) 0.003(4)
C73 0.065(10) 0.131(15) 0.149(17) 0.039(12) 0.008(10) -0.050(10)
C74 0.33(7) 0.18(3) 0.39(8) 0.16(4) 0.10(5) 0.11(4)
O1 0.038(4) 0.046(4) 0.080(5) 0.013(3) 0.022(3) 0.019(3)
O2 0.022(3) 0.047(4) 0.076(5) -0.007(3) 0.008(3) 0.006(3)
O3 0.018(3) 0.051(4) 0.107(6) -0.012(4) 0.022(4) -0.013(3)
O4 0.022(3) 0.045(3) 0.063(4) 0.006(3) 0.011(3) 0.012(3)
O5 0.048(4) 0.042(3) 0.033(3) -0.012(3) -0.004(3) 0.012(3)
O6 0.034(3) 0.040(3) 0.039(3) -0.008(2) -0.004(3) 0.007(3)
O7 0.015(3) 0.034(3) 0.039(3) 0.004(2) -0.003(2) -0.005(2)
O8 0.027(3) 0.038(3) 0.043(3) -0.006(2) -0.006(3) 0.002(2)
O9 0.146(13) 0.129(10) 0.092(8) 0.025(7) -0.001(8) 0.026(9)
O10 0.29(4) 0.44(5) 0.141(19) -0.12(3) 0.00(2) -0.07(3)
O1W 0.043(4) 0.044(4) 0.103(6) 0.024(4) -0.004(4) -0.010(3)

loop_
_atom_type_symbol
_atom_type_description
_atom_type_scat_dispersion_real
_atom_type_scat_dispersion_imag
_atom_type_scat_source
C C 0.0033 0.0016 'International Tables Vol C Tables 4.2.6.8 and 6.1.1.4'
H H 0.0000 0.0000 'International Tables Vol C Tables 4.2.6.8 and 6.1.1.4'
N N 0.0061 0.0033 'International Tables Vol C Tables 4.2.6.8 and 6.1.1.4'
O O 0.0106 0.0060 'International Tables Vol C Tables 4.2.6.8 and 6.1.1.4'
Mn Mn 0.3368 0.7283 'International Tables Vol C Tables 4.2.6.8 and 6.1.1.4'
Fe Fe 0.3463 0.8444 'International Tables Vol C Tables 4.2.6.8 and 6.1.1.4'
Cl Cl 0.1484 0.1585 'International Tables Vol C Tables 4.2.6.8 and 6.1.1.4'

loop_
_geom_angle_atom_site_label_1
_geom_angle_atom_site_label_2
_geom_angle_atom_site_label_3
_geom_angle
_geom_angle_site_symmetry_1
_geom_angle_site_symmetry_3
N7 Fe1 N6 82.6(3) . .
N7 Fe1 C2 94.2(3) . .
N6 Fe1 C2 93.1(3) . .
N7 Fe1 C1 93.6(3) . .
N6 Fe1 C1 92.6(3) . .
C2 Fe1 C1 170.8(3) . .
N7 Fe1 N5 166.1(3) . .
N6 Fe1 N5 83.5(3) . .
C2 Fe1 N5 86.8(3) . .
C1 Fe1 N5 86.7(3) . .
N7 Fe1 N8 83.9(3) . .
N6 Fe1 N8 166.2(3) . .
C2 Fe1 N8 85.0(3) . .
C1 Fe1 N8 91.2(3) . .
N5 Fe1 N8 110.0(3) . .
N11 Fe2 N10 82.9(3) . .
N11 Fe2 C3 91.8(3) . .
N10 Fe2 C3 91.1(3) . .
N11 Fe2 C4 93.3(3) . .
N10 Fe2 C4 93.8(3) . .
C3 Fe2 C4 173.3(3) . .
N11 Fe2 N9 166.4(3) . .
N10 Fe2 N9 83.6(3) . .
C3 Fe2 N9 89.7(3) . .
C4 Fe2 N9 86.3(3) . .
N11 Fe2 N12 83.8(3) . .
N10 Fe2 N12 165.7(3) . .
C3 Fe2 N12 84.1(3) . .
C4 Fe2 N12 92.2(3) . .
N9 Fe2 N12 109.9(3) . .
O5 Mn1 O6 94.6(3) . .
O5 Mn1 N15 172.2(3) . .
O6 Mn1 N15 92.9(3) . .
O5 Mn1 N16 92.6(3) . .
O6 Mn1 N16 172.8(3) . .
N15 Mn1 N16 80.0(3) . .
O5 Mn1 N2 90.4(3) . 1_556
O6 Mn1 N2 92.6(3) . 1_556
N15 Mn1 N2 87.1(3) . 1_556
N16 Mn1 N2 87.0(3) . 1_556
O5 Mn1 N4 92.8(3) . .
O6 Mn1 N4 87.2(3) . .
N15 Mn1 N4 89.7(3) . .
N16 Mn1 N4 92.8(3) . .
N2 Mn1 N4 176.8(3) 1_556 .
O7 Mn2 O8 93.8(2) . .
O7 Mn2 N13 173.0(3) . .
O8 Mn2 N13 93.2(3) . .
O7 Mn2 N14 92.7(3) . .
O8 Mn2 N14 173.0(3) . .
N13 Mn2 N14 80.4(3) . .
O7 Mn2 N1 91.7(3) . .
O8 Mn2 N1 92.6(3) . .
N13 Mn2 N1 89.1(3) . .
N14 Mn2 N1 84.4(3) . .
O7 Mn2 N3 93.1(3) . .
O8 Mn2 N3 92.2(3) . .
N13 Mn2 N3 85.6(3) . .
N14 Mn2 N3 90.3(3) . .
N1 Mn2 N3 173.0(3) . .
C1 N1 Mn2 154.6(7) . .
C2 N2 Mn1 149.1(7) . 1_554
C3 N3 Mn2 149.4(6) . .
C4 N4 Mn1 160.8(7) . .
C22 N5 C18 118.1(8) . .
C22 N5 Fe1 131.7(6) . .
C18 N5 Fe1 110.2(6) . .
C17 N6 C16 125.0(7) . .
C17 N6 Fe1 118.4(6) . .
C16 N6 Fe1 116.5(5) . .
C10 N7 C11 124.4(7) . .
C10 N7 Fe1 119.3(5) . .
C11 N7 Fe1 116.2(5) . .
C9 N8 C5 118.0(7) . .
C9 N8 Fe1 110.3(5) . .
C5 N8 Fe1 131.2(6) . .
C23 N9 C27 120.2(7) . .
C23 N9 Fe2 129.5(6) . .
C27 N9 Fe2 110.3(5) . .
C28 N10 C29 124.2(7) . .
C28 N10 Fe2 119.3(5) . .
C29 N10 Fe2 116.2(5) . .
C35 N11 C34 127.0(6) . .
C35 N11 Fe2 117.9(5) . .
C34 N11 Fe2 115.0(5) . .
C40 N12 C36 115.5(7) . .
C40 N12 Fe2 132.2(6) . .
C36 N12 Fe2 111.6(5) . .
C47 N13 C48 122.0(7) . .
C47 N13 Mn2 123.3(6) . .
C48 N13 Mn2 114.7(5) . .
C50 N14 C49 119.5(8) . .
C50 N14 Mn2 126.3(6) . .
C49 N14 Mn2 114.2(6) . .
C63 N15 C64 119.0(7) . .
C63 N15 Mn1 125.2(6) . .
C64 N15 Mn1 115.3(6) . .
C66 N16 C65 119.6(8) . .
C66 N16 Mn1 124.6(6) . .
C65 N16 Mn1 115.5(6) . .
N1 C1 Fe1 174.3(7) . .
N2 C2 Fe1 175.1(8) . .
N3 C3 Fe2 172.8(7) . .
N4 C4 Fe2 176.8(8) . .
N8 C5 C6 124.1(8) . .
N8 C5 H5 117.9 . .
C6 C5 H5 117.9 . .
C7 C6 C5 117.4(8) . .
C7 C6 H6 121.3 . .
C5 C6 H6 121.3 . .
C6 C7 C8 120.3(8) . .
C6 C7 H7 119.9 . .
C8 C7 H7 119.9 . .
C9 C8 C7 118.7(9) . .
C9 C8 H8 120.6 . .
C7 C8 H8 120.6 . .
N8 C9 C8 121.4(8) . .
N8 C9 C10 117.3(6) . .
C8 C9 C10 121.2(8) . .
O2 C10 N7 128.5(8) . .
O2 C10 C9 122.4(7) . .
N7 C10 C9 109.0(7) . .
C12 C11 C16 117.8(7) . .
C12 C11 N7 127.9(8) . .
C16 C11 N7 114.4(7) . .
C11 C12 C13 121.9(9) . .
C11 C12 H12 119.1 . .
C13 C12 H12 119.1 . .
C14 C13 C12 118.0(9) . .
C14 C13 H13 121.0 . .
C12 C13 H13 121.0 . .
C15 C14 C13 120.1(9) . .
C15 C14 H14 119.9 . .
C13 C14 H14 119.9 . .
C14 C15 C16 121.1(8) . .
C14 C15 H15 119.4 . .
C16 C15 H15 119.4 . .
C15 C16 C11 121.0(8) . .
C15 C16 N6 128.9(8) . .
C11 C16 N6 110.1(6) . .
O1 C17 N6 125.7(9) . .
O1 C17 C18 123.7(8) . .
N6 C17 C18 110.6(7) . .
C19 C18 N5 120.5(9) . .
C19 C18 C17 122.5(8) . .
N5 C18 C17 117.0(8) . .
C18 C19 C20 120.7(9) . .
C18 C19 H19 119.6 . .
C20 C19 H19 119.6 . .
C21 C20 C19 119.0(8) . .
C21 C20 H20 120.5 . .
C19 C20 H20 120.5 . .
C22 C21 C20 117.0(8) . .
C22 C21 H21 121.5 . .
C20 C21 H21 121.5 . .
N5 C22 C21 124.5(8) . .
N5 C22 H22 117.7 . .
C21 C22 H22 117.7 . .
N9 C23 C24 121.7(9) . .
N9 C23 H23 119.1 . .
C24 C23 H23 119.1 . .
C25 C24 C23 118.5(8) . .
C25 C24 H24 120.7 . .
C23 C24 H24 120.7 . .
C24 C25 C26 120.4(8) . .
C24 C25 H25 119.8 . .
C26 C25 H25 119.8 . .
C27 C26 C25 117.1(9) . .
C27 C26 H26 121.4 . .
C25 C26 H26 121.4 . .
N9 C27 C26 121.9(8) . .
N9 C27 C28 118.4(7) . .
C26 C27 C28 119.6(8) . .
O3 C28 N10 128.0(8) . .
O3 C28 C27 123.9(8) . .
N10 C28 C27 108.1(7) . .
C34 C29 N10 111.3(6) . .
C34 C29 C30 122.0(7) . .
N10 C29 C30 126.5(7) . .
C31 C30 C29 118.6(9) . .
C31 C30 H30 120.7 . .
C29 C30 H30 120.7 . .
C32 C31 C30 120.3(8) . .
C32 C31 H31 119.8 . .
C30 C31 H31 119.8 . .
C31 C32 C33 121.3(8) . .
C31 C32 H32 119.3 . .
C33 C32 H32 119.3 . .
C34 C33 C32 120.3(8) . .
C34 C33 H33 119.8 . .
C32 C33 H33 119.8 . .
C29 C34 C33 117.3(7) . .
C29 C34 N11 114.6(6) . .
C33 C34 N11 128.1(8) . .
O4 C35 N11 129.0(8) . .
O4 C35 C36 117.2(8) . .
N11 C35 C36 113.4(6) . .
C37 C36 N12 121.5(7) . .
C37 C36 C35 126.0(7) . .
N12 C36 C35 112.4(6) . .
C36 C37 C38 121.6(8) . .
C36 C37 H37 119.2 . .
C38 C37 H37 119.2 . .
C39 C38 C37 118.9(8) . .
C39 C38 H38 120.5 . .
C37 C38 H38 120.5 . .
C40 C39 C38 116.3(8) . .
C40 C39 H39 121.9 . .
C38 C39 H39 121.9 . .
N12 C40 C39 126.1(8) . .
N12 C40 H40 117.0 . .
C39 C40 H40 117.0 . .
O8 C41 C42 118.6(8) . .
O8 C41 C46 121.9(9) . .
C42 C41 C46 119.4(8) . .
C43 C42 C41 120.5(9) . .
C43 C42 H42 119.7 . .
C41 C42 H42 119.7 . .
C42 C43 C44 119.7(9) . .
C42 C43 H43 120.1 . .
C44 C43 H43 120.1 . .
C45 C44 C43 122.3(9) . .
C45 C44 Cl1 118.5(8) . .
C43 C44 Cl1 119.2(8) . .
C44 C45 C46 120.2(10) . .
C44 C45 H45 119.9 . .
C46 C45 H45 119.9 . .
C45 C46 C41 117.8(9) . .
C45 C46 C47 118.3(9) . .
C41 C46 C47 123.9(8) . .
N13 C47 C46 126.5(8) . .
N13 C47 H47 116.7 . .
C46 C47 H47 116.7 . .
N13 C48 C49 107.7(7) . .
N13 C48 H48A 110.2 . .
C49 C48 H48A 110.2 . .
N13 C48 H48B 110.2 . .
C49 C48 H48B 110.2 . .
H48A C48 H48B 108.5 . .
N14 C49 C48 106.7(7) . .
N14 C49 H49A 110.4 . .
C48 C49 H49A 110.4 . .
N14 C49 H49B 110.4 . .
C48 C49 H49B 110.4 . .
H49A C49 H49B 108.6 . .
N14 C50 C51 124.0(8) . .
N14 C50 H50 118.0 . .
C51 C50 H50 118.0 . .
C52 C51 C50 116.7(8) . .
C52 C51 C56 120.2(8) . .
C50 C51 C56 123.0(7) . .
C53 C52 C51 119.6(9) . .
C53 C52 H52 120.2 . .
C51 C52 H52 120.2 . .
C52 C53 C54 120.6(8) . .
C52 C53 Cl2 118.1(7) . .
C54 C53 Cl2 121.3(7) . .
C55 C54 C53 120.8(9) . .
C55 C54 H54 119.6 . .
C53 C54 H54 119.6 . .
C54 C55 C56 121.1(9) . .
C54 C55 H55 119.4 . .
C56 C55 H55 119.4 . .
O7 C56 C55 118.0(8) . .
O7 C56 C51 124.3(7) . .
C55 C56 C51 117.7(8) . .
O6 C57 C62 122.7(8) . .
O6 C57 C58 118.2(8) . .
C62 C57 C58 119.1(9) . .
C59 C58 C57 120.5(9) . .
C59 C58 H58 119.8 . .
C57 C58 H58 119.8 . .
C58 C59 C60 120.7(10) . .
C58 C59 H59 119.7 . .
C60 C59 H59 119.7 . .
C61 C60 C59 122.2(10) . .
C61 C60 Cl3 119.5(9) . .
C59 C60 Cl3 118.3(8) . .
C60 C61 C62 120.9(9) . .
C60 C61 H61 119.5 . .
C62 C61 H61 119.5 . .
C57 C62 C63 124.6(8) . .
C57 C62 C61 116.5(9) . .
C63 C62 C61 118.4(8) . .
N15 C63 C62 124.9(8) . .
N15 C63 H63 117.5 . .
C62 C63 H63 117.5 . .
N15 C64 C65 108.0(7) . .
N15 C64 H64A 110.1 . .
C65 C64 H64A 110.1 . .
N15 C64 H64B 110.1 . .
C65 C64 H64B 110.1 . .
H64A C64 H64B 108.4 . .
N16 C65 C64 106.8(8) . .
N16 C65 H65A 110.4 . .
C64 C65 H65A 110.4 . .
N16 C65 H65B 110.4 . .
C64 C65 H65B 110.4 . .
H65A C65 H65B 108.6 . .
N16 C66 C67 125.3(8) . .
N16 C66 H66 117.4 . .
C67 C66 H66 117.4 . .
C68 C67 C72 120.2(8) . .
C68 C67 C66 116.3(8) . .
C72 C67 C66 123.5(8) . .
C69 C68 C67 118.1(10) . .
C69 C68 H68 120.9 . .
C67 C68 H68 120.9 . .
C70 C69 C68 123.6(10) . .
C70 C69 Cl4 119.9(8) . .
C68 C69 Cl4 116.6(8) . .
C69 C70 C71 119.4(9) . .
C69 C70 H70 120.3 . .
C71 C70 H70 120.3 . .
C70 C71 C72 119.8(9) . .
C70 C71 H71 120.1 . .
C72 C71 H71 120.1 . .
O5 C72 C71 117.2(8) . .
O5 C72 C67 124.0(8) . .
C71 C72 C67 118.8(8) . .
C72 O5 Mn1 128.7(5) . .
C57 O6 Mn1 128.1(6) . .
C56 O7 Mn2 128.2(5) . .
C41 O8 Mn2 130.1(6) . .

loop_
_geom_bond_atom_site_label_1
_geom_bond_atom_site_label_2
_geom_bond_distance
_geom_bond_site_symmetry_2
Fe1 N7 1.877(7) .
Fe1 N6 1.898(6) .
Fe1 C2 1.939(8) .
Fe1 C1 1.940(7) .
Fe1 N5 1.977(7) .
Fe1 N8 2.005(6) .
Fe2 N11 1.876(6) .
Fe2 N10 1.898(6) .
Fe2 C3 1.954(7) .
Fe2 C4 1.958(8) .
Fe2 N9 1.961(7) .
Fe2 N12 2.026(7) .
Mn1 O5 1.859(6) .
Mn1 O6 1.903(6) .
Mn1 N15 1.988(7) .
Mn1 N16 2.017(7) .
Mn1 N2 2.281(7) 1_556
Mn1 N4 2.339(7) .
Mn2 O7 1.864(5) .
Mn2 O8 1.889(6) .
Mn2 N13 1.986(7) .
Mn2 N14 2.022(7) .
Mn2 N1 2.270(7) .
Mn2 N3 2.294(7) .
Cl1 C44 1.742(9) .
Cl2 C53 1.731(9) .
Cl3 C60 1.737(10) .
Cl4 C69 1.741(11) .
N1 C1 1.138(10) .
N2 C2 1.139(10) .
N2 Mn1 2.281(7) 1_554
N3 C3 1.136(10) .
N4 C4 1.144(10) .
N5 C22 1.353(12) .
N5 C18 1.376(10) .
N6 C17 1.328(11) .
N6 C16 1.447(11) .
N7 C10 1.336(9) .
N7 C11 1.414(10) .
N8 C9 1.331(11) .
N8 C5 1.348(10) .
N9 C23 1.333(11) .
N9 C27 1.353(11) .
N10 C28 1.333(11) .
N10 C29 1.416(10) .
N11 C35 1.307(11) .
N11 C34 1.420(10) .
N12 C40 1.354(10) .
N12 C36 1.369(10) .
N13 C47 1.301(11) .
N13 C48 1.484(12) .
N14 C50 1.263(11) .
N14 C49 1.476(10) .
N15 C63 1.266(13) .
N15 C64 1.464(11) .
N16 C66 1.281(12) .
N16 C65 1.496(11) .
C5 C6 1.391(11) .
C5 H5 0.9300 .
C6 C7 1.342(14) .
C6 H6 0.9300 .
C7 C8 1.405(14) .
C7 H7 0.9300 .
C8 C9 1.397(11) .
C8 H8 0.9300 .
C9 C10 1.547(11) .
C10 O2 1.182(10) .
C11 C12 1.371(12) .
C11 C16 1.408(11) .
C12 C13 1.436(13) .
C12 H12 0.9300 .
C13 C14 1.400(14) .
C13 H13 0.9300 .
C14 C15 1.366(14) .
C14 H14 0.9300 .
C15 C16 1.388(11) .
C15 H15 0.9300 .
C17 O1 1.250(10) .
C17 C18 1.487(14) .
C18 C19 1.353(13) .
C19 C20 1.413(14) .
C19 H19 0.9300 .
C20 C21 1.391(13) .
C20 H20 0.9300 .
C21 C22 1.373(12) .
C21 H21 0.9300 .
C22 H22 0.9300 .
C23 C24 1.387(12) .
C23 H23 0.9300 .
C24 C25 1.372(15) .
C24 H24 0.9300 .
C25 C26 1.418(14) .
C25 H25 0.9300 .
C26 C27 1.381(12) .
C26 H26 0.9300 .
C27 C28 1.512(12) .
C28 O3 1.269(11) .
C29 C34 1.392(11) .
C29 C30 1.425(11) .
C30 C31 1.397(13) .
C30 H30 0.9300 .
C31 C32 1.336(14) .
C31 H31 0.9300 .
C32 C33 1.433(12) .
C32 H32 0.9300 .
C33 C34 1.393(10) .
C33 H33 0.9300 .
C35 O4 1.233(10) .
C35 C36 1.559(11) .
C36 C37 1.347(12) .
C37 C38 1.384(13) .
C37 H37 0.9300 .
C38 C39 1.379(13) .
C38 H38 0.9300 .
C39 C40 1.376(13) .
C39 H39 0.9300 .
C40 H40 0.9300 .
C41 O8 1.299(10) .
C41 C42 1.405(13) .
C41 C46 1.430(12) .
C42 C43 1.364(12) .
C42 H42 0.9300 .
C43 C44 1.367(14) .
C43 H43 0.9300 .
C44 C45 1.365(16) .
C45 C46 1.399(13) .
C45 H45 0.9300 .
C46 C47 1.445(13) .
C47 H47 0.9300 .
C48 C49 1.499(13) .
C48 H48A 0.9700 .
C48 H48B 0.9700 .
C49 H49A 0.9700 .
C49 H49B 0.9700 .
C50 C51 1.451(12) .
C50 H50 0.9300 .
C51 C52 1.385(12) .
C51 C56 1.458(11) .
C52 C53 1.372(12) .
C52 H52 0.9300 .
C53 C54 1.422(14) .
C54 C55 1.345(13) .
C54 H54 0.9300 .
C55 C56 1.404(11) .
C55 H55 0.9300 .
C56 O7 1.305(10) .
C57 O6 1.304(11) .
C57 C62 1.427(12) .
C57 C58 1.453(13) .
C58 C59 1.318(14) .
C58 H58 0.9300 .
C59 C60 1.401(15) .
C59 H59 0.9300 .
C60 C61 1.326(16) .
C61 C62 1.449(14) .
C61 H61 0.9300 .
C62 C63 1.441(14) .
C63 H63 0.9300 .
C64 C65 1.504(15) .
C64 H64A 0.9700 .
C64 H64B 0.9700 .
C65 H65A 0.9700 .
C65 H65B 0.9700 .
C66 C67 1.433(13) .
C66 H66 0.9300 .
C67 C68 1.392(13) .
C67 C72 1.422(12) .
C68 C69 1.375(14) .
C68 H68 0.9300 .
C69 C70 1.370(16) .
C70 C71 1.377(15) .
C70 H70 0.9300 .
C71 C72 1.419(12) .
C71 H71 0.9300 .
C72 O5 1.320(11) .
C73 O9 1.42(2) .
C74 O10 1.30(5) .
